data_8102489
loop_
_publ_author_name
'Xun Feng'
'Tie-Chen Feng'
'Jian-She Zhao'
'Xin-Ge Shi'
'Fang Ruan'

_publ_section_title
;
 Crystal structure of
 tetrakis(m-4,4'-bipyridine-N,N')-octa(cyanoaceto)tetrazinc(II) ---
 water (1:2), Zn4(C10H8N2)4(C3H2NO2)8 &#x00B7; 2H2O
;
_journal_issue 4
_journal_name_full 'Zeitschrift f\"ur Kristallographie - New Crystal Structures'
_journal_page_first 541
_journal_volume 224
_journal_year 2009
_chemical_formula_moiety 'C64 H52 N16 O18 Zn4'
_chemical_formula_sum 'C64 H52 N16 O18 Zn4'
_chemical_formula_weight 1594.70
_space_group_IT_number 15
_symmetry_cell_setting monoclinic
_symmetry_space_group_name_Hall '-C 2yc'
_symmetry_space_group_name_H-M 'C 1 2/c 1'
_atom_sites_solution_hydrogens geom
_atom_sites_solution_primary direct
_atom_sites_solution_secondary difmap
_audit_creation_method SHELXL-97
_cell_angle_alpha 90.00
_cell_angle_beta 123.204(2)
_cell_angle_gamma 90.00
_cell_formula_units_Z 4
_cell_length_a 28.914(2)
_cell_length_b 17.122(2)
_cell_length_c 15.8725(13)
_cell_measurement_reflns_used 6728
_cell_measurement_temperature 273(2)
_cell_measurement_theta_max 27.099
_cell_measurement_theta_min 2.417
_cell_volume 6574.9(11)
_computing_structure_refinement 'SHELXL-97 (Sheldrick, 1997)'
_computing_structure_solution 'SHELXS-97 (Sheldrick, 1990)'
_diffrn_ambient_temperature 273(2)
_diffrn_measured_fraction_theta_full 0.976
_diffrn_measured_fraction_theta_max 0.976
_diffrn_measurement_method \w
_diffrn_radiation_monochromator graphite
_diffrn_radiation_source 'fine-focus sealed tube'
_diffrn_radiation_type MoK\a
_diffrn_radiation_wavelength 0.71073
_diffrn_reflns_av_R_equivalents 0.0719
_diffrn_reflns_av_sigmaI/netI 0.0592
_diffrn_reflns_limit_h_max 34
_diffrn_reflns_limit_h_min -34
_diffrn_reflns_limit_k_max 20
_diffrn_reflns_limit_k_min -20
_diffrn_reflns_limit_l_max 18
_diffrn_reflns_limit_l_min -18
_diffrn_reflns_number 16885
_diffrn_reflns_theta_full 25.00
_diffrn_reflns_theta_max 25.00
_diffrn_reflns_theta_min 2.38
_exptl_absorpt_coefficient_mu 1.527
_exptl_absorpt_correction_T_max 0.8261
_exptl_absorpt_correction_T_min 0.7498
_exptl_absorpt_correction_type multi-scan
_exptl_absorpt_process_details sadabs
_exptl_crystal_colour colorless
_exptl_crystal_density_diffrn 1.611
_exptl_crystal_density_method 'not measured'
_exptl_crystal_description block
_exptl_crystal_F_000 3248
_exptl_crystal_size_max 0.20
_exptl_crystal_size_mid 0.15
_exptl_crystal_size_min 0.13
_refine_diff_density_max 1.384
_refine_diff_density_min -1.349
_refine_diff_density_rms 0.185
_refine_ls_goodness_of_fit_ref 1.045
_refine_ls_hydrogen_treatment constr
_refine_ls_matrix_type full
_refine_ls_number_parameters 460
_refine_ls_number_reflns 5645
_refine_ls_number_restraints 0
_refine_ls_restrained_S_all 1.045
_refine_ls_R_factor_all 0.1254
_refine_ls_R_factor_gt 0.1151
_refine_ls_shift/su_max 0.000
_refine_ls_shift/su_mean 0.000
_refine_ls_structure_factor_coef Fsqd
_refine_ls_weighting_details 'calc w=1/[\s^2^(Fo^2^)+(0.0907P)^2^+349.5585P] where P=(Fo^2^+2Fc^2^)/3'
_refine_ls_weighting_scheme calc
_refine_ls_wR_factor_gt 0.1882
_refine_ls_wR_factor_ref 0.1935
_reflns_number_gt 4808
_reflns_number_total 5645
_reflns_threshold_expression >2sigma(I)
_cod_data_source_file 1267-2679.cff
_cod_data_source_block g
_cod_depositor_comments
;
The following automatic conversions were performed:
'_symmetry_cell_setting' value 'Monoclinic' changed to 'monoclinic'
according to '/home/saulius/struct/CIF-dictionaries/cif_core.dic'
dictionary named 'cif_core.dic' version 2.4.1 from 2010-06-29.

Automatic conversion script
Id: cif_fix_enum 1555 2011-01-17 13:19:09Z saulius 
;
_cod_original_cell_volume 6574.9(10)
_cod_original_sg_symbol_H-M C2/c
_cod_database_code 8102489

loop_
_symmetry_equiv_pos_as_xyz
'x, y, z'
'-x, y, -z+1/2'
'x+1/2, y+1/2, z'
'-x+1/2, y+1/2, -z+1/2'
'-x, -y, -z'
'x, -y, z-1/2'
'-x+1/2, -y+1/2, -z'
'x+1/2, -y+1/2, z-1/2'

loop_
_atom_site_label
_atom_site_type_symbol
_atom_site_fract_x
_atom_site_fract_y
_atom_site_fract_z
_atom_site_U_iso_or_equiv
_atom_site_adp_type
_atom_site_occupancy
_atom_site_symmetry_multiplicity
_atom_site_calc_flag
_atom_site_refinement_flags
_atom_site_disorder_assembly
_atom_site_disorder_group
Zn1 Zn 0.88026(5) -0.10846(7) 0.37999(9) 0.0283(4) Uani 1 1 d . . .
Zn2 Zn 0.60743(5) 0.13930(7) 0.60875(9) 0.0276(4) Uani 1 1 d . . .
O1 O 0.9351(4) -0.0458(6) 0.3793(8) 0.061(3) Uani 1 1 d . . .
O2 O 0.8682(4) 0.0359(7) 0.2782(7) 0.065(3) Uani 1 1 d . . .
O3 O 0.9345(4) -0.1792(6) 0.4891(7) 0.055(2) Uani 1 1 d . . .
O4 O 0.8661(4) -0.2598(6) 0.4514(7) 0.054(2) Uani 1 1 d . . .
O5 O 0.5538(4) 0.2054(6) 0.5056(7) 0.053(2) Uani 1 1 d . . .
O6 O 0.6230(4) 0.2855(6) 0.5400(7) 0.054(2) Uani 1 1 d . . .
O7 O 0.5561(4) 0.0639(5) 0.6077(7) 0.050(2) Uani 1 1 d . . .
O8 O 0.6258(4) -0.0169(6) 0.7066(7) 0.059(3) Uani 1 1 d . . .
N1 N 0.8340(4) -0.0587(6) 0.4240(7) 0.042(2) Uani 1 1 d . . .
N2 N 0.6567(4) 0.0907(6) 0.5657(7) 0.036(2) Uani 1 1 d . . .
N3 N 0.8338(4) -0.1654(7) 0.2430(7) 0.046(3) Uani 1 1 d . . .
N4 N 0.6573(4) 0.1826(6) 0.7506(7) 0.043(2) Uani 1 1 d . . .
N5 N 0.9249(7) 0.1939(11) 0.2203(14) 0.093(5) Uani 1 1 d . . .
N6 N 0.9234(8) -0.4301(10) 0.5974(18) 0.113(7) Uani 1 1 d . . .
N7 N 0.5672(6) 0.4449(9) 0.3736(13) 0.081(4) Uani 1 1 d . . .
N8 N 0.5685(8) -0.1851(9) 0.7436(13) 0.110(7) Uani 1 1 d . . .
C1 C 0.8330(6) -0.0881(7) 0.5016(9) 0.043(3) Uani 1 1 d . . .
H1 H 0.8547 -0.1317 0.5343 0.052 Uiso 1 1 calc R . .
C2 C 0.8023(6) -0.0580(8) 0.5358(9) 0.046(3) Uani 1 1 d . . .
H2 H 0.8061 -0.0777 0.5939 0.055 Uiso 1 1 calc R . .
C3 C 0.7658(5) 0.0015(9) 0.4834(8) 0.043(3) Uani 1 1 d . . .
C4 C 0.7665(6) 0.0359(10) 0.4041(10) 0.053(4) Uani 1 1 d . . .
H4 H 0.7442 0.0786 0.3694 0.064 Uiso 1 1 calc R . .
C5 C 0.8013(6) 0.0044(10) 0.3791(10) 0.062(4) Uani 1 1 d . . .
H5 H 0.8024 0.0283 0.3276 0.074 Uiso 1 1 calc R . .
C6 C 0.7269(5) 0.0331(8) 0.5103(8) 0.039(3) Uani 1 1 d . . .
C7 C 0.7362(6) 0.0202(10) 0.6034(10) 0.059(4) Uani 1 1 d . . .
H7 H 0.7658 -0.0109 0.6492 0.071 Uiso 1 1 calc R . .
C8 C 0.7026(7) 0.0521(10) 0.6307(11) 0.061(4) Uani 1 1 d . . .
H8 H 0.7123 0.0466 0.6968 0.073 Uiso 1 1 calc R . .
C9 C 0.6466(5) 0.1037(8) 0.4748(8) 0.040(3) Uani 1 1 d . . .
H9 H 0.6158 0.1333 0.4296 0.049 Uiso 1 1 calc R . .
C10 C 0.6800(5) 0.0751(8) 0.4442(9) 0.041(3) Uani 1 1 d . . .
H10 H 0.6708 0.0842 0.3790 0.049 Uiso 1 1 calc R . .
C11 C 0.8454(5) -0.1568(7) 0.1718(9) 0.039(3) Uani 1 1 d . . .
H11 H 0.8757 -0.1263 0.1876 0.046 Uiso 1 1 calc R . .
C12 C 0.8162(5) -0.1893(8) 0.0797(9) 0.046(3) Uani 1 1 d . . .
H12 H 0.8273 -0.1836 0.0350 0.055 Uiso 1 1 calc R . .
C13 C 0.7693(5) -0.2315(8) 0.0532(8) 0.039(3) Uani 1 1 d . . .
C14 C 0.7569(6) -0.2406(9) 0.1243(10) 0.054(4) Uani 1 1 d . . .
H14 H 0.7269 -0.2709 0.1107 0.064 Uiso 1 1 calc R . .
C15 C 0.7898(6) -0.2040(10) 0.2176(10) 0.059(4) Uani 1 1 d . . .
H15 H 0.7795 -0.2076 0.2635 0.071 Uiso 1 1 calc R . .
C16 C 0.6896(6) 0.2455(8) 0.7701(9) 0.048(3) Uani 1 1 d . . .
H16 H 0.6857 0.2733 0.7162 0.058 Uiso 1 1 calc R . .
C17 C 0.7279(6) 0.2701(11) 0.8655(10) 0.069(5) Uani 1 1 d . . .
H17 H 0.7528 0.3093 0.8763 0.082 Uiso 1 1 calc R . .
C18 C 0.7294(5) 0.2358(8) 0.9479(8) 0.041(3) Uani 1 1 d . . .
C19 C 0.6927(6) 0.1773(8) 0.9275(9) 0.046(3) Uani 1 1 d . . .
H19 H 0.6910 0.1549 0.9791 0.056 Uiso 1 1 calc R . .
C20 C 0.6576(6) 0.1511(8) 0.8283(9) 0.045(3) Uani 1 1 d . . .
H20 H 0.6334 0.1102 0.8157 0.054 Uiso 1 1 calc R . .
C21 C 0.9171(6) 0.0182(8) 0.3283(10) 0.046(3) Uani 1 1 d . . .
C22 C 0.9602(6) 0.0698(8) 0.3316(13) 0.061(4) Uani 1 1 d . . .
H22A H 0.9861 0.0855 0.4009 0.073 Uiso 1 1 calc R . .
H22B H 0.9805 0.0391 0.3110 0.073 Uiso 1 1 calc R . .
C23 C 0.9406(7) 0.1380(11) 0.2714(14) 0.067(5) Uani 1 1 d . . .
C24 C 0.9152(6) -0.2429(7) 0.4969(9) 0.042(3) Uani 1 1 d . . .
C25 C 0.9591(6) -0.3000(8) 0.5743(12) 0.057(4) Uani 1 1 d . . .
H25A H 0.9853 -0.3106 0.5557 0.068 Uiso 1 1 calc R . .
H25B H 0.9791 -0.2745 0.6395 0.068 Uiso 1 1 calc R . .
C26 C 0.9390(7) -0.3714(9) 0.5842(14) 0.067(4) Uani 1 1 d . . .
C27 C 0.5733(5) 0.2702(10) 0.4936(9) 0.051(4) Uani 1 1 d . . .
C28 C 0.5289(6) 0.3241(10) 0.4156(14) 0.070(5) Uani 1 1 d . . .
H28A H 0.5046 0.2946 0.3547 0.085 Uiso 1 1 calc R . .
H28B H 0.5070 0.3433 0.4405 0.085 Uiso 1 1 calc R . .
C29 C 0.5510(6) 0.3899(12) 0.3915(12) 0.076(6) Uani 1 1 d . . .
C30 C 0.5761(5) -0.0023(8) 0.6551(10) 0.047(3) Uani 1 1 d . . .
C31 C 0.5336(6) -0.0554(9) 0.6447(12) 0.064(4) Uani 1 1 d . . .
H31A H 0.5078 -0.0670 0.5738 0.076 Uiso 1 1 calc R . .
H31B H 0.5132 -0.0293 0.6687 0.076 Uiso 1 1 calc R . .
C32 C 0.5561(7) -0.1309(8) 0.7011(12) 0.070(5) Uani 1 1 d . . .
O9 O 0.8040(4) 0.3762(6) 0.8088(9) 0.070(3) Uani 1 1 d . . .
H9C H 0.8220 0.3421 0.8505 0.084 Uiso 1 1 d R . .
H9D H 0.8241 0.4072 0.8042 0.084 Uiso 1 1 d R . .

loop_
_atom_site_aniso_label
_atom_site_aniso_U_11
_atom_site_aniso_U_22
_atom_site_aniso_U_33
_atom_site_aniso_U_23
_atom_site_aniso_U_13
_atom_site_aniso_U_12
Zn1 0.0229(6) 0.0333(7) 0.0276(7) -0.0019(5) 0.0130(5) 0.0010(5)
Zn2 0.0211(6) 0.0320(7) 0.0251(6) 0.0016(5) 0.0097(5) 0.0035(5)
O1 0.053(6) 0.073(7) 0.067(7) -0.004(6) 0.039(5) -0.012(5)
O2 0.038(5) 0.107(9) 0.048(6) 0.000(6) 0.023(5) 0.003(5)
O3 0.050(5) 0.061(6) 0.048(5) 0.004(5) 0.023(5) -0.004(5)
O4 0.052(6) 0.054(6) 0.054(6) -0.015(5) 0.028(5) -0.006(5)
O5 0.050(5) 0.053(6) 0.048(5) 0.013(4) 0.021(4) -0.001(5)
O6 0.047(5) 0.069(6) 0.043(5) 0.007(5) 0.022(4) 0.000(5)
O7 0.048(5) 0.044(5) 0.056(6) 0.007(4) 0.027(5) 0.002(4)
O8 0.053(6) 0.063(6) 0.058(6) -0.005(5) 0.029(5) -0.009(5)
N1 0.040(5) 0.058(7) 0.036(5) -0.011(5) 0.027(5) -0.005(5)
N2 0.024(5) 0.051(6) 0.033(5) -0.001(4) 0.015(4) -0.004(4)
N3 0.037(6) 0.069(7) 0.027(5) -0.005(5) 0.015(4) 0.001(5)
N4 0.044(6) 0.051(6) 0.033(5) -0.003(5) 0.021(5) -0.003(5)
N5 0.094(12) 0.086(12) 0.092(12) -0.009(10) 0.046(10) -0.022(10)
N6 0.101(13) 0.063(10) 0.21(2) 0.015(12) 0.107(15) -0.008(9)
N7 0.073(10) 0.067(9) 0.107(12) 0.014(9) 0.052(9) 0.006(8)
N8 0.115(14) 0.047(9) 0.085(11) 0.018(8) 0.001(10) -0.007(9)
C1 0.062(8) 0.033(6) 0.046(7) 0.004(5) 0.036(7) 0.014(6)
C2 0.062(8) 0.052(8) 0.038(7) -0.007(6) 0.035(7) -0.014(7)
C3 0.022(5) 0.076(9) 0.026(6) 0.005(6) 0.009(5) 0.005(6)
C4 0.045(7) 0.079(10) 0.039(7) 0.010(7) 0.025(6) 0.012(7)
C5 0.065(9) 0.088(11) 0.038(7) -0.001(7) 0.032(7) 0.012(9)
C6 0.033(6) 0.057(8) 0.026(6) -0.013(5) 0.017(5) -0.019(6)
C7 0.042(7) 0.098(12) 0.040(7) 0.024(7) 0.024(6) 0.024(8)
C8 0.072(10) 0.089(11) 0.043(8) -0.003(7) 0.045(8) 0.006(9)
C9 0.038(6) 0.053(8) 0.029(6) -0.002(5) 0.017(5) 0.006(6)
C10 0.041(7) 0.054(8) 0.029(6) -0.001(5) 0.020(5) -0.004(6)
C11 0.042(6) 0.040(7) 0.034(6) -0.001(5) 0.021(5) 0.000(5)
C12 0.048(7) 0.061(8) 0.036(7) 0.007(6) 0.028(6) 0.013(6)
C13 0.029(6) 0.051(7) 0.029(6) -0.001(5) 0.011(5) 0.005(5)
C14 0.044(7) 0.078(10) 0.040(7) -0.009(7) 0.024(6) -0.012(7)
C15 0.055(8) 0.092(12) 0.040(7) -0.019(7) 0.031(7) -0.020(8)
C16 0.053(8) 0.062(9) 0.032(6) -0.004(6) 0.025(6) -0.004(7)
C17 0.058(9) 0.113(14) 0.034(7) -0.021(8) 0.024(7) -0.054(9)
C18 0.036(6) 0.062(8) 0.028(6) 0.003(5) 0.020(5) 0.012(6)
C19 0.061(8) 0.050(8) 0.036(7) -0.008(6) 0.032(6) -0.006(6)
C20 0.050(7) 0.049(7) 0.037(7) -0.001(6) 0.024(6) 0.004(6)
C21 0.049(8) 0.056(8) 0.041(7) -0.007(6) 0.028(6) 0.007(6)
C22 0.047(8) 0.046(8) 0.082(11) -0.013(8) 0.031(8) 0.000(7)
C23 0.059(10) 0.070(11) 0.080(12) -0.033(10) 0.043(9) -0.036(9)
C24 0.058(8) 0.039(7) 0.031(6) -0.008(5) 0.025(6) 0.007(6)
C25 0.061(9) 0.046(8) 0.070(10) 0.005(7) 0.040(8) 0.009(7)
C26 0.069(10) 0.052(9) 0.097(13) 0.005(8) 0.057(10) 0.011(8)
C27 0.026(6) 0.090(11) 0.031(6) -0.004(7) 0.011(5) -0.003(7)
C28 0.048(8) 0.069(10) 0.085(12) 0.020(9) 0.030(8) -0.005(8)
C29 0.033(7) 0.110(14) 0.056(9) 0.032(9) 0.005(7) -0.017(8)
C30 0.037(7) 0.060(8) 0.043(7) 0.000(6) 0.022(6) 0.005(6)
C31 0.045(8) 0.053(9) 0.068(10) 0.009(7) 0.015(7) -0.008(7)
C32 0.086(12) 0.029(7) 0.053(9) -0.016(7) 0.011(8) -0.019(7)
O9 0.053(6) 0.048(6) 0.085(8) 0.008(5) 0.022(6) -0.002(5)

loop_
_atom_type_symbol
_atom_type_description
_atom_type_scat_dispersion_real
_atom_type_scat_dispersion_imag
_atom_type_scat_source
C C 0.0033 0.0016 'International Tables Vol C Tables 4.2.6.8 and 6.1.1.4'
H H 0.0000 0.0000 'International Tables Vol C Tables 4.2.6.8 and 6.1.1.4'
N N 0.0061 0.0033 'International Tables Vol C Tables 4.2.6.8 and 6.1.1.4'
O O 0.0106 0.0060 'International Tables Vol C Tables 4.2.6.8 and 6.1.1.4'
Zn Zn 0.2839 1.4301 'International Tables Vol C Tables 4.2.6.8 and 6.1.1.4'

loop_
_geom_angle_atom_site_label_1
_geom_angle_atom_site_label_2
_geom_angle_atom_site_label_3
_geom_angle
_geom_angle_site_symmetry_1
_geom_angle_site_symmetry_3
_geom_angle_publ_flag
O1 Zn1 O3 94.9(4) . . ?
O1 Zn1 N1 118.4(4) . . ?
O3 Zn1 N1 108.3(4) . . ?
O1 Zn1 N3 108.7(4) . . ?
O3 Zn1 N3 112.1(4) . . ?
N1 Zn1 N3 113.2(4) . . ?
O5 Zn2 O7 97.3(4) . . ?
O5 Zn2 N4 119.2(4) . . ?
O7 Zn2 N4 108.9(4) . . ?
O5 Zn2 N2 110.0(4) . . ?
O7 Zn2 N2 112.9(4) . . ?
N4 Zn2 N2 108.3(4) . . ?
C21 O1 Zn1 115.2(9) . . ?
C24 O3 Zn1 115.6(9) . . ?
C27 O5 Zn2 114.8(8) . . ?
C30 O7 Zn2 118.1(8) . . ?
C1 N1 C5 115.0(10) . . ?
C1 N1 Zn1 120.8(9) . . ?
C5 N1 Zn1 124.2(9) . . ?
C9 N2 C8 117.4(10) . . ?
C9 N2 Zn2 120.9(8) . . ?
C8 N2 Zn2 121.4(8) . . ?
C15 N3 C11 116.7(11) . . ?
C15 N3 Zn1 122.1(9) . . ?
C11 N3 Zn1 120.8(9) . . ?
C20 N4 C16 117.2(11) . . ?
C20 N4 Zn2 120.9(9) . . ?
C16 N4 Zn2 121.9(8) . . ?
N1 C1 C2 124.5(12) . . ?
N1 C1 H1 117.8 . . ?
C2 C1 H1 117.8 . . ?
C3 C2 C1 119.2(11) . . ?
C3 C2 H2 120.4 . . ?
C1 C2 H2 120.4 . . ?
C2 C3 C4 118.3(12) . . ?
C2 C3 C6 122.7(11) . . ?
C4 C3 C6 119.0(12) . . ?
C5 C4 C3 117.8(14) . . ?
C5 C4 H4 121.1 . . ?
C3 C4 H4 121.1 . . ?
N1 C5 C4 124.8(14) . . ?
N1 C5 H5 117.6 . . ?
C4 C5 H5 117.6 . . ?
C7 C6 C10 115.9(11) . . ?
C7 C6 C3 120.9(12) . . ?
C10 C6 C3 123.2(10) . . ?
C6 C7 C8 121.5(13) . . ?
C6 C7 H7 119.3 . . ?
C8 C7 H7 119.3 . . ?
N2 C8 C7 122.0(12) . . ?
N2 C8 H8 119.0 . . ?
C7 C8 H8 119.0 . . ?
N2 C9 C10 122.8(11) . . ?
N2 C9 H9 118.6 . . ?
C10 C9 H9 118.6 . . ?
C6 C10 C9 120.1(11) . . ?
C6 C10 H10 119.9 . . ?
C9 C10 H10 119.9 . . ?
C12 C11 N3 124.6(12) . . ?
C12 C11 H11 117.7 . . ?
N3 C11 H11 117.7 . . ?
C11 C12 C13 118.3(11) . . ?
C11 C12 H12 120.8 . . ?
C13 C12 H12 120.8 . . ?
C14 C13 C12 117.7(11) . . ?
C14 C13 C13 119.4(14) . 7_645 ?
C12 C13 C13 122.9(13) . 7_645 ?
C13 C14 C15 119.3(13) . . ?
C13 C14 H14 120.3 . . ?
C15 C14 H14 120.3 . . ?
N3 C15 C14 123.1(12) . . ?
N3 C15 H15 118.5 . . ?
C14 C15 H15 118.5 . . ?
N4 C16 C17 122.8(13) . . ?
N4 C16 H16 118.6 . . ?
C17 C16 H16 118.6 . . ?
C16 C17 C18 119.7(13) . . ?
C16 C17 H17 120.2 . . ?
C18 C17 H17 120.2 . . ?
C19 C18 C17 117.4(11) . . ?
C19 C18 C18 123.2(14) . 7_657 ?
C17 C18 C18 119.4(15) . 7_657 ?
C18 C19 C20 119.6(12) . . ?
C18 C19 H19 120.2 . . ?
C20 C19 H19 120.2 . . ?
N4 C20 C19 122.7(13) . . ?
N4 C20 H20 118.7 . . ?
C19 C20 H20 118.7 . . ?
O2 C21 O1 123.1(14) . . ?
O2 C21 C22 121.1(14) . . ?
O1 C21 C22 115.7(12) . . ?
C23 C22 C21 116.3(13) . . ?
C23 C22 H22A 108.2 . . ?
C21 C22 H22A 108.2 . . ?
C23 C22 H22B 108.2 . . ?
C21 C22 H22B 108.2 . . ?
H22A C22 H22B 107.4 . . ?
N5 C23 C22 178(2) . . ?
O4 C24 O3 125.4(13) . . ?
O4 C24 C25 120.1(12) . . ?
O3 C24 C25 114.4(12) . . ?
C26 C25 C24 115.7(14) . . ?
C26 C25 H25A 108.4 . . ?
C24 C25 H25A 108.4 . . ?
C26 C25 H25B 108.4 . . ?
C24 C25 H25B 108.4 . . ?
H25A C25 H25B 107.4 . . ?
N6 C26 C25 177(2) . . ?
O6 C27 O5 123.3(13) . . ?
O6 C27 C28 123.2(14) . . ?
O5 C27 C28 113.4(11) . . ?
C29 C28 C27 113.1(13) . . ?
C29 C28 H28A 109.0 . . ?
C27 C28 H28A 109.0 . . ?
C29 C28 H28B 109.0 . . ?
C27 C28 H28B 109.0 . . ?
H28A C28 H28B 107.8 . . ?
N7 C29 C28 177(2) . . ?
O8 C30 O7 123.2(13) . . ?
O8 C30 C31 123.5(13) . . ?
O7 C30 C31 113.2(11) . . ?
C30 C31 C32 113.8(13) . . ?
C30 C31 H31A 108.8 . . ?
C32 C31 H31A 108.8 . . ?
C30 C31 H31B 108.8 . . ?
C32 C31 H31B 108.8 . . ?
H31A C31 H31B 107.7 . . ?
N8 C32 C31 173(2) . . ?
H9C O9 H9D 111.3 . . ?

loop_
_geom_bond_atom_site_label_1
_geom_bond_atom_site_label_2
_geom_bond_distance
_geom_bond_site_symmetry_2
_geom_bond_publ_flag
Zn1 O1 1.920(9) . ?
Zn1 O3 1.988(10) . ?
Zn1 N1 2.007(10) . ?
Zn1 N3 2.070(10) . ?
Zn2 O5 1.893(9) . ?
Zn2 O7 1.962(9) . ?
Zn2 N4 2.035(10) . ?
Zn2 N2 2.062(9) . ?
O1 C21 1.290(17) . ?
O2 C21 1.220(16) . ?
O3 C24 1.260(16) . ?
O4 C24 1.225(16) . ?
O5 C27 1.305(17) . ?
O6 C27 1.232(15) . ?
O7 C30 1.307(16) . ?
O8 C30 1.229(15) . ?
N1 C1 1.344(15) . ?
N1 C5 1.353(19) . ?
N2 C9 1.325(15) . ?
N2 C8 1.328(18) . ?
N3 C15 1.286(17) . ?
N3 C11 1.351(15) . ?
N4 C20 1.342(16) . ?
N4 C16 1.345(17) . ?
N5 C23 1.17(2) . ?
N6 C26 1.17(2) . ?
N7 C29 1.16(2) . ?
N8 C32 1.09(2) . ?
C1 C2 1.372(17) . ?
C1 H1 0.9300 . ?
C2 C3 1.371(19) . ?
C2 H2 0.9300 . ?
C3 C4 1.400(18) . ?
C3 C6 1.506(16) . ?
C4 C5 1.378(19) . ?
C4 H4 0.9300 . ?
C5 H5 0.9300 . ?
C6 C7 1.368(17) . ?
C6 C10 1.377(18) . ?
C7 C8 1.377(19) . ?
C7 H7 0.9300 . ?
C8 H8 0.9300 . ?
C9 C10 1.388(17) . ?
C9 H9 0.9300 . ?
C10 H10 0.9300 . ?
C11 C12 1.343(17) . ?
C11 H11 0.9300 . ?
C12 C13 1.383(18) . ?
C12 H12 0.9300 . ?
C13 C14 1.367(17) . ?
C13 C13 1.56(2) 7_645 ?
C14 C15 1.395(19) . ?
C14 H14 0.9300 . ?
C15 H15 0.9300 . ?
C16 C17 1.364(18) . ?
C16 H16 0.9300 . ?
C17 C18 1.411(18) . ?
C17 H17 0.9300 . ?
C18 C19 1.363(19) . ?
C18 C18 1.50(2) 7_657 ?
C19 C20 1.400(17) . ?
C19 H19 0.9300 . ?
C20 H20 0.9300 . ?
C21 C22 1.51(2) . ?
C22 C23 1.42(3) . ?
C22 H22A 0.9700 . ?
C22 H22B 0.9700 . ?
C24 C25 1.540(18) . ?
C25 C26 1.40(2) . ?
C25 H25A 0.9700 . ?
C25 H25B 0.9700 . ?
C27 C28 1.51(2) . ?
C28 C29 1.45(2) . ?
C28 H28A 0.9700 . ?
C28 H28B 0.9700 . ?
C30 C31 1.464(19) . ?
C31 C32 1.50(2) . ?
C31 H31A 0.9700 . ?
C31 H31B 0.9700 . ?
O9 H9C 0.8201 . ?
O9 H9D 0.8199 . ?

loop_
_geom_hbond_atom_site_label_D
_geom_hbond_atom_site_label_H
_geom_hbond_atom_site_label_A
_geom_hbond_distance_DH
_geom_hbond_distance_HA
_geom_hbond_distance_DA
_geom_hbond_angle_DHA
_geom_hbond_site_symmetry_A
O9 H9C O4 0.82 1.98 2.804(14) 179.6 6_556
O9 H9D O8 0.82 2.02 2.841(15) 179.6 4_656

loop_
_geom_torsion_atom_site_label_1
_geom_torsion_atom_site_label_2
_geom_torsion_atom_site_label_3
_geom_torsion_atom_site_label_4
_geom_torsion
_geom_torsion_site_symmetry_1
_geom_torsion_site_symmetry_2
_geom_torsion_site_symmetry_3
_geom_torsion_site_symmetry_4
_geom_torsion_publ_flag
O3 Zn1 O1 C21 -168.3(9) . . . . ?
N1 Zn1 O1 C21 -54.5(10) . . . . ?
N3 Zn1 O1 C21 76.4(10) . . . . ?
O1 Zn1 O3 C24 -162.6(9) . . . . ?
N1 Zn1 O3 C24 75.3(9) . . . . ?
N3 Zn1 O3 C24 -50.2(10) . . . . ?
O7 Zn2 O5 C27 171.5(9) . . . . ?
N4 Zn2 O5 C27 55.1(11) . . . . ?
N2 Zn2 O5 C27 -70.8(10) . . . . ?
O5 Zn2 O7 C30 166.4(9) . . . . ?
N4 Zn2 O7 C30 -69.2(10) . . . . ?
N2 Zn2 O7 C30 51.0(10) . . . . ?
O1 Zn1 N1 C1 -122.1(10) . . . . ?
O3 Zn1 N1 C1 -15.8(11) . . . . ?
N3 Zn1 N1 C1 109.1(10) . . . . ?
O1 Zn1 N1 C5 58.9(12) . . . . ?
O3 Zn1 N1 C5 165.3(11) . . . . ?
N3 Zn1 N1 C5 -69.8(12) . . . . ?
O5 Zn2 N2 C9 -3.7(10) . . . . ?
O7 Zn2 N2 C9 103.8(10) . . . . ?
N4 Zn2 N2 C9 -135.6(9) . . . . ?
O5 Zn2 N2 C8 169.2(11) . . . . ?
O7 Zn2 N2 C8 -83.2(11) . . . . ?
N4 Zn2 N2 C8 37.4(12) . . . . ?
O1 Zn1 N3 C15 -171.3(12) . . . . ?
O3 Zn1 N3 C15 85.1(13) . . . . ?
N1 Zn1 N3 C15 -37.7(14) . . . . ?
O1 Zn1 N3 C11 1.7(11) . . . . ?
O3 Zn1 N3 C11 -101.9(10) . . . . ?
N1 Zn1 N3 C11 135.3(10) . . . . ?
O5 Zn2 N4 C20 119.9(10) . . . . ?
O7 Zn2 N4 C20 9.6(11) . . . . ?
N2 Zn2 N4 C20 -113.4(10) . . . . ?
O5 Zn2 N4 C16 -57.3(11) . . . . ?
O7 Zn2 N4 C16 -167.6(10) . . . . ?
N2 Zn2 N4 C16 69.4(11) . . . . ?
C5 N1 C1 C2 0(2) . . . . ?
Zn1 N1 C1 C2 -179.5(10) . . . . ?
N1 C1 C2 C3 6(2) . . . . ?
C1 C2 C3 C4 -8(2) . . . . ?
C1 C2 C3 C6 174.5(12) . . . . ?
C2 C3 C4 C5 4(2) . . . . ?
C6 C3 C4 C5 -178.2(13) . . . . ?
C1 N1 C5 C4 -4(2) . . . . ?
Zn1 N1 C5 C4 175.3(12) . . . . ?
C3 C4 C5 N1 2(2) . . . . ?
C2 C3 C6 C7 19(2) . . . . ?
C4 C3 C6 C7 -158.9(14) . . . . ?
C2 C3 C6 C10 -160.3(13) . . . . ?
C4 C3 C6 C10 22.3(19) . . . . ?
C10 C6 C7 C8 -4(2) . . . . ?
C3 C6 C7 C8 176.6(14) . . . . ?
C9 N2 C8 C7 -6(2) . . . . ?
Zn2 N2 C8 C7 -179.2(12) . . . . ?
C6 C7 C8 N2 7(3) . . . . ?
C8 N2 C9 C10 3.8(19) . . . . ?
Zn2 N2 C9 C10 177.1(9) . . . . ?
C7 C6 C10 C9 2.3(19) . . . . ?
C3 C6 C10 C9 -178.8(12) . . . . ?
N2 C9 C10 C6 -2(2) . . . . ?
C15 N3 C11 C12 -4(2) . . . . ?
Zn1 N3 C11 C12 -177.5(10) . . . . ?
N3 C11 C12 C13 3(2) . . . . ?
C11 C12 C13 C14 -3.0(19) . . . . ?
C11 C12 C13 C13 177.2(14) . . . 7_645 ?
C12 C13 C14 C15 4(2) . . . . ?
C13 C13 C14 C15 -176.7(15) 7_645 . . . ?
C11 N3 C15 C14 4(2) . . . . ?
Zn1 N3 C15 C14 177.8(12) . . . . ?
C13 C14 C15 N3 -4(3) . . . . ?
C20 N4 C16 C17 10(2) . . . . ?
Zn2 N4 C16 C17 -172.3(12) . . . . ?
N4 C16 C17 C18 -9(3) . . . . ?
C16 C17 C18 C19 2(2) . . . . ?
C16 C17 C18 C18 -178.7(16) . . . 7_657 ?
C17 C18 C19 C20 3(2) . . . . ?
C18 C18 C19 C20 -176.3(14) 7_657 . . . ?
C16 N4 C20 C19 -5.0(19) . . . . ?
Zn2 N4 C20 C19 177.6(10) . . . . ?
C18 C19 C20 N4 -2(2) . . . . ?
Zn1 O1 C21 O2 -4.8(17) . . . . ?
Zn1 O1 C21 C22 177.0(9) . . . . ?
O2 C21 C22 C23 -2(2) . . . . ?
O1 C21 C22 C23 176.5(13) . . . . ?
C21 C22 C23 N5 -122(79) . . . . ?
Zn1 O3 C24 O4 -8.9(16) . . . . ?
Zn1 O3 C24 C25 173.8(8) . . . . ?
O4 C24 C25 C26 2.8(19) . . . . ?
O3 C24 C25 C26 -179.7(13) . . . . ?
C24 C25 C26 N6 -123(31) . . . . ?
Zn2 O5 C27 O6 5.1(17) . . . . ?
Zn2 O5 C27 C28 -176.0(11) . . . . ?
O6 C27 C28 C29 8(2) . . . . ?
O5 C27 C28 C29 -171.1(15) . . . . ?
C27 C28 C29 N7 -122(31) . . . . ?
Zn2 O7 C30 O8 5.9(17) . . . . ?
Zn2 O7 C30 C31 -176.9(10) . . . . ?
O8 C30 C31 C32 -1(2) . . . . ?
O7 C30 C31 C32 -178.4(13) . . . . ?
C30 C31 C32 N8 144(14) . . . . ?
